data_4071602
loop_
_publ_author_name
'Casares, Juan A.'
'Espinet, Pablo'
'Salas, Gorka'

_publ_section_title
;
 Palladium Catalysts for Norbornene Polymerization. A Study by NMR and
 Calorimetric Methods
;
_journal_issue 15
_journal_name_full Organometallics
_journal_page_first 3761
_journal_paper_doi 10.1021/om800264a
_journal_volume 27
_journal_year 2008
_chemical_formula_sum 'C44 H23 As2 B Cl4 F15 N Pd'
_chemical_formula_weight 1259.48
_chemical_name_systematic
; 
 ? 
;
_space_group_IT_number 14
_symmetry_cell_setting monoclinic
_symmetry_space_group_name_Hall '-P 2yn'
_symmetry_space_group_name_H-M 'P 1 21/n 1'
_atom_sites_solution_hydrogens geom
_atom_sites_solution_primary direct
_atom_sites_solution_secondary difmap
_audit_creation_method SHELXL-97
_cell_angle_alpha 90.00
_cell_angle_beta 104.720(6)
_cell_angle_gamma 90.00
_cell_formula_units_Z 4
_cell_length_a 14.085(3)
_cell_length_b 13.568(3)
_cell_length_c 25.932(6)
_cell_measurement_temperature 298(2)
_cell_volume 4793.1(18)
_computing_cell_refinement 'Bruker XSCANS'
_computing_data_collection 'Bruker XSCANS'
_computing_data_reduction 'Bruker SHELXTL'
_computing_molecular_graphics 'Bruker SHELXTL'
_computing_publication_material 'Bruker SHELXTL'
_computing_structure_refinement 'SHELXL-97 (Sheldrick, 1997)'
_computing_structure_solution 'SHELXS-97 (Sheldrick, 1990)'
_diffrn_ambient_temperature 298(2)
_diffrn_measured_fraction_theta_full 0.998
_diffrn_measured_fraction_theta_max 0.998
_diffrn_measurement_device_type 'CCD area detector'
_diffrn_measurement_method 'phi and omega scans'
_diffrn_radiation_monochromator graphite
_diffrn_radiation_source 'fine-focus sealed tube'
_diffrn_radiation_type MoK\a
_diffrn_radiation_wavelength 0.71073
_diffrn_reflns_av_R_equivalents 0.0313
_diffrn_reflns_av_sigmaI/netI 0.0319
_diffrn_reflns_limit_h_max 12
_diffrn_reflns_limit_h_min -15
_diffrn_reflns_limit_k_max 15
_diffrn_reflns_limit_k_min -15
_diffrn_reflns_limit_l_max 28
_diffrn_reflns_limit_l_min -24
_diffrn_reflns_number 22192
_diffrn_reflns_theta_full 23.27
_diffrn_reflns_theta_max 23.27
_diffrn_reflns_theta_min 1.62
_exptl_absorpt_coefficient_mu 2.072
_exptl_absorpt_correction_T_max 1.000000
_exptl_absorpt_correction_T_min 0.776542
_exptl_absorpt_correction_type SADABS
_exptl_crystal_colour COLORLESS
_exptl_crystal_density_diffrn 1.745
_exptl_crystal_density_method 'not measured'
_exptl_crystal_description PRISM
_exptl_crystal_F_000 2456
_exptl_crystal_size_max 0.23
_exptl_crystal_size_mid 0.20
_exptl_crystal_size_min 0.07
_refine_diff_density_max 0.533
_refine_diff_density_min -0.359
_refine_diff_density_rms 0.057
_refine_ls_extinction_method none
_refine_ls_goodness_of_fit_ref 1.030
_refine_ls_hydrogen_treatment constr
_refine_ls_matrix_type full
_refine_ls_number_parameters 614
_refine_ls_number_reflns 6875
_refine_ls_number_restraints 0
_refine_ls_restrained_S_all 1.030
_refine_ls_R_factor_all 0.0486
_refine_ls_R_factor_gt 0.0305
_refine_ls_shift/su_max 0.002
_refine_ls_shift/su_mean 0.000
_refine_ls_structure_factor_coef Fsqd
_refine_ls_weighting_details 'calc w=1/[\s^2^(Fo^2^)+(0.0373P)^2^+2.6170P] where P=(Fo^2^+2Fc^2^)/3'
_refine_ls_weighting_scheme calc
_refine_ls_wR_factor_gt 0.0737
_refine_ls_wR_factor_ref 0.0825
_reflns_number_gt 5203
_reflns_number_total 6875
_reflns_threshold_expression >2sigma(I)
_cod_data_source_file om800264a-file003.cif
_cod_data_source_block go154m
_cod_depositor_comments
;
The following automatic conversions were performed:

'_symmetry_cell_setting' value 'Monoclinic' changed to 'monoclinic'
according to /home/saulius/struct/CIF-dictionaries/cif_core.dic
dictionary named 'cif_core.dic' version 2.4.1 from 2010-06-29.

Automatic conversion script
Id: cif_fix_values 1715 2011-07-08 13:25:40Z adriana 
;
_cod_original_cell_volume 4793.0(19)
_cod_original_sg_symbol_H-M P2(1)/n
_cod_database_code 4071602

loop_
_symmetry_equiv_pos_as_xyz
'x, y, z'
'-x+1/2, y+1/2, -z+1/2'
'-x, -y, -z'
'x-1/2, -y-1/2, z-1/2'

loop_
_atom_site_label
_atom_site_type_symbol
_atom_site_fract_x
_atom_site_fract_y
_atom_site_fract_z
_atom_site_U_iso_or_equiv
_atom_site_adp_type
_atom_site_occupancy
_atom_site_symmetry_multiplicity
_atom_site_calc_flag
_atom_site_refinement_flags
Pd1 Pd 0.82423(2) 0.25266(2) 0.554245(11) 0.04570(10) Uani 1 1 d .
N1 N 0.7414(2) 0.2329(3) 0.60858(14) 0.0613(9) Uani 1 1 d .
As1 As 0.68690(3) 0.22975(3) 0.477762(15) 0.04374(11) Uani 1 1 d .
As2 As 0.96706(3) 0.25702(3) 0.629186(15) 0.04854(12) Uani 1 1 d .
C1 C 0.7085(3) 0.2173(4) 0.64321(19) 0.0678(12) Uani 1 1 d .
C2 C 0.6677(4) 0.1955(5) 0.6882(2) 0.110(2) Uani 1 1 d .
H2A H 0.6705 0.1257 0.6946 0.166 Uiso 1 1 calc R
H2B H 0.6007 0.2172 0.6802 0.166 Uiso 1 1 calc R
H2C H 0.7051 0.2292 0.7193 0.166 Uiso 1 1 calc R
C11 C 0.9134(3) 0.2651(3) 0.50555(14) 0.0450(9) Uani 1 1 d .
C12 C 0.9696(3) 0.1861(3) 0.49754(15) 0.0528(10) Uani 1 1 d .
C13 C 1.0348(3) 0.1909(3) 0.46625(18) 0.0669(12) Uani 1 1 d .
C14 C 1.0454(4) 0.2773(4) 0.44176(19) 0.0756(13) Uani 1 1 d .
C15 C 0.9904(4) 0.3575(3) 0.44794(18) 0.0690(12) Uani 1 1 d .
C16 C 0.9252(3) 0.3503(3) 0.47938(16) 0.0549(10) Uani 1 1 d .
C21 C 0.7145(3) 0.2593(3) 0.40932(14) 0.0469(9) Uani 1 1 d .
C22 C 0.7722(3) 0.1954(3) 0.38846(15) 0.0540(10) Uani 1 1 d .
C23 C 0.8074(3) 0.2172(3) 0.34491(17) 0.0636(11) Uani 1 1 d .
C24 C 0.7804(3) 0.3068(4) 0.32033(17) 0.0704(13) Uani 1 1 d .
C25 C 0.7242(3) 0.3736(3) 0.33875(17) 0.0672(12) Uani 1 1 d .
C26 C 0.6929(3) 0.3485(3) 0.38344(16) 0.0562(10) Uani 1 1 d .
C31 C 0.5666(3) 0.2993(3) 0.47836(16) 0.0490(9) Uani 1 1 d .
C32 C 0.5635(3) 0.3540(3) 0.52263(18) 0.0628(11) Uani 1 1 d .
H32 H 0.6201 0.3630 0.5499 0.075 Uiso 1 1 calc R
C33 C 0.4754(4) 0.3954(3) 0.5264(2) 0.0836(15) Uani 1 1 d .
H33 H 0.4726 0.4316 0.5564 0.100 Uiso 1 1 calc R
C34 C 0.3932(4) 0.3830(4) 0.4859(3) 0.0930(18) Uani 1 1 d .
H34 H 0.3342 0.4109 0.4885 0.112 Uiso 1 1 calc R
C35 C 0.3963(4) 0.3298(4) 0.4417(2) 0.0860(16) Uani 1 1 d .
H35 H 0.3399 0.3222 0.4141 0.103 Uiso 1 1 calc R
C36 C 0.4835(3) 0.2872(3) 0.43789(19) 0.0701(12) Uani 1 1 d .
H36 H 0.4857 0.2505 0.4079 0.084 Uiso 1 1 calc R
C41 C 0.6458(3) 0.0930(3) 0.47257(15) 0.0470(9) Uani 1 1 d .
C42 C 0.6778(3) 0.0335(3) 0.51660(18) 0.0659(12) Uani 1 1 d .
H42 H 0.7233 0.0572 0.5466 0.079 Uiso 1 1 calc R
C43 C 0.6422(4) -0.0613(3) 0.5160(2) 0.0780(14) Uani 1 1 d .
H43 H 0.6631 -0.1015 0.5457 0.094 Uiso 1 1 calc R
C44 C 0.5767(4) -0.0958(3) 0.4719(2) 0.0763(14) Uani 1 1 d .
H44 H 0.5522 -0.1595 0.4718 0.092 Uiso 1 1 calc R
C45 C 0.5465(3) -0.0381(3) 0.4279(2) 0.0735(13) Uani 1 1 d .
H45 H 0.5023 -0.0630 0.3977 0.088 Uiso 1 1 calc R
C46 C 0.5807(3) 0.0570(3) 0.42750(17) 0.0605(11) Uani 1 1 d .
H46 H 0.5602 0.0963 0.3973 0.073 Uiso 1 1 calc R
C51 C 0.9754(3) 0.3747(3) 0.67255(14) 0.0467(9) Uani 1 1 d .
C52 C 1.0543(3) 0.3905(3) 0.71550(15) 0.0515(10) Uani 1 1 d .
C53 C 1.0638(3) 0.4732(3) 0.74700(15) 0.0532(10) Uani 1 1 d .
C54 C 0.9913(3) 0.5430(3) 0.73447(15) 0.0560(10) Uani 1 1 d .
C55 C 0.9096(3) 0.5317(3) 0.69190(15) 0.0535(10) Uani 1 1 d .
C56 C 0.9049(3) 0.4480(3) 0.66197(15) 0.0517(10) Uani 1 1 d .
C61 C 0.9536(3) 0.1487(3) 0.67553(17) 0.0577(11) Uani 1 1 d .
C62 C 0.9545(3) 0.1623(4) 0.72803(18) 0.0769(13) Uani 1 1 d .
H62 H 0.9717 0.2230 0.7445 0.092 Uiso 1 1 calc R
C63 C 0.9293(4) 0.0841(5) 0.7560(2) 0.1051(19) Uani 1 1 d .
H63 H 0.9297 0.0926 0.7917 0.126 Uiso 1 1 calc R
C64 C 0.9037(5) -0.0059(5) 0.7323(3) 0.114(2) Uani 1 1 d .
H64 H 0.8866 -0.0577 0.7517 0.137 Uiso 1 1 calc R
C65 C 0.9038(4) -0.0186(4) 0.6796(3) 0.0981(17) Uani 1 1 d .
H65 H 0.8875 -0.0795 0.6633 0.118 Uiso 1 1 calc R
C66 C 0.9277(3) 0.0580(3) 0.6514(2) 0.0760(13) Uani 1 1 d .
H66 H 0.9266 0.0495 0.6157 0.091 Uiso 1 1 calc R
C71 C 1.0948(3) 0.2529(3) 0.61454(15) 0.0531(10) Uani 1 1 d .
C72 C 1.1284(3) 0.3366(3) 0.59597(18) 0.0679(12) Uani 1 1 d .
H72 H 1.0929 0.3949 0.5940 0.081 Uiso 1 1 calc R
C73 C 1.2137(4) 0.3356(4) 0.5802(2) 0.0822(14) Uani 1 1 d .
H73 H 1.2373 0.3935 0.5688 0.099 Uiso 1 1 calc R
C74 C 1.2646(4) 0.2490(4) 0.5813(2) 0.0982(18) Uani 1 1 d .
H74 H 1.3226 0.2480 0.5704 0.118 Uiso 1 1 calc R
C75 C 1.2298(4) 0.1645(4) 0.5983(2) 0.105(2) Uani 1 1 d .
H75 H 1.2634 0.1056 0.5978 0.126 Uiso 1 1 calc R
C76 C 1.1453(3) 0.1652(4) 0.6162(2) 0.0809(15) Uani 1 1 d .
H76 H 1.1231 0.1080 0.6291 0.097 Uiso 1 1 calc R
Cl1 Cl 0.88398(10) 0.13821(11) 0.32320(6) 0.0985(4) Uani 1 1 d .
Cl2 Cl 0.69535(12) 0.48555(10) 0.30783(6) 0.1072(5) Uani 1 1 d .
Cl3 Cl 1.16069(8) 0.48911(9) 0.80173(4) 0.0782(3) Uani 1 1 d .
Cl4 Cl 0.81824(9) 0.61871(9) 0.67947(5) 0.0814(4) Uani 1 1 d .
F1 F 0.96090(19) 0.09869(16) 0.52097(10) 0.0756(7) Uani 1 1 d .
F2 F 1.0886(2) 0.1121(2) 0.45985(13) 0.1040(10) Uani 1 1 d .
F3 F 1.1092(3) 0.2840(3) 0.41171(14) 0.1274(13) Uani 1 1 d .
F4 F 0.9989(2) 0.4422(2) 0.42251(13) 0.1103(10) Uani 1 1 d .
F5 F 0.87099(18) 0.43105(16) 0.48408(10) 0.0765(7) Uani 1 1 d .
F6 F 0.79845(16) 0.10883(16) 0.41299(9) 0.0647(6) Uani 1 1 d .
F7 F 0.8129(2) 0.3296(2) 0.27734(11) 0.1076(10) Uani 1 1 d .
F8 F 0.64246(19) 0.41628(17) 0.40325(10) 0.0755(7) Uani 1 1 d .
F9 F 1.12502(16) 0.32165(17) 0.72849(9) 0.0695(7) Uani 1 1 d .
F10 F 0.99855(18) 0.62464(18) 0.76452(10) 0.0778(7) Uani 1 1 d .
F11 F 0.82591(16) 0.43784(18) 0.62009(9) 0.0705(7) Uani 1 1 d .
B1 B 0.8560(5) 0.3683(5) 0.8065(3) 0.0821(17) Uani 1 1 d .
F12 F 0.8629(3) 0.4612(3) 0.8207(2) 0.184(2) Uani 1 1 d .
F13 F 0.8053(3) 0.3178(4) 0.83280(19) 0.1779(19) Uani 1 1 d .
F14 F 0.9497(2) 0.3320(3) 0.81541(12) 0.1214(11) Uani 1 1 d .
F15 F 0.8102(3) 0.3639(3) 0.75326(14) 0.1469(14) Uani 1 1 d .

loop_
_atom_site_aniso_label
_atom_site_aniso_U_11
_atom_site_aniso_U_22
_atom_site_aniso_U_33
_atom_site_aniso_U_23
_atom_site_aniso_U_13
_atom_site_aniso_U_12
Pd1 0.04408(18) 0.05788(19) 0.03724(18) -0.00049(13) 0.01421(13) -0.00161(13)
N1 0.053(2) 0.088(3) 0.045(2) 0.0009(18) 0.0166(17) -0.0048(18)
As1 0.0443(2) 0.0472(2) 0.0407(2) 0.00166(17) 0.01265(17) -0.00189(17)
As2 0.0458(2) 0.0575(3) 0.0430(2) 0.00036(18) 0.01255(18) 0.00524(18)
C1 0.059(3) 0.091(3) 0.056(3) -0.002(2) 0.020(2) -0.011(2)
C2 0.124(5) 0.151(5) 0.076(4) -0.008(4) 0.062(3) -0.045(4)
C11 0.049(2) 0.048(2) 0.039(2) -0.0043(17) 0.0136(17) -0.0068(17)
C12 0.066(3) 0.049(2) 0.048(2) -0.0014(18) 0.024(2) -0.003(2)
C13 0.075(3) 0.066(3) 0.070(3) -0.006(2) 0.037(3) 0.009(2)
C14 0.083(3) 0.090(4) 0.069(3) 0.002(3) 0.048(3) -0.009(3)
C15 0.084(3) 0.060(3) 0.072(3) 0.015(2) 0.037(3) -0.017(2)
C16 0.058(3) 0.052(2) 0.055(3) -0.001(2) 0.014(2) -0.003(2)
C21 0.052(2) 0.052(2) 0.037(2) -0.0018(18) 0.0116(17) -0.0064(18)
C22 0.060(3) 0.055(2) 0.048(3) -0.004(2) 0.014(2) -0.012(2)
C23 0.066(3) 0.076(3) 0.055(3) -0.010(2) 0.026(2) -0.012(2)
C24 0.082(3) 0.087(3) 0.049(3) -0.001(3) 0.029(2) -0.027(3)
C25 0.079(3) 0.068(3) 0.054(3) 0.013(2) 0.015(2) -0.015(2)
C26 0.061(3) 0.054(3) 0.055(3) 0.001(2) 0.018(2) -0.007(2)
C31 0.050(2) 0.042(2) 0.057(3) 0.0074(19) 0.018(2) 0.0021(17)
C32 0.069(3) 0.053(2) 0.070(3) 0.005(2) 0.025(2) 0.009(2)
C33 0.101(4) 0.064(3) 0.101(4) 0.009(3) 0.055(4) 0.024(3)
C34 0.074(4) 0.079(4) 0.140(6) 0.034(4) 0.053(4) 0.025(3)
C35 0.056(3) 0.082(4) 0.116(5) 0.018(3) 0.013(3) 0.011(3)
C36 0.063(3) 0.064(3) 0.080(3) -0.002(2) 0.012(3) 0.000(2)
C41 0.046(2) 0.046(2) 0.055(3) 0.0011(19) 0.0235(19) 0.0014(17)
C42 0.081(3) 0.054(3) 0.064(3) 0.009(2) 0.022(2) 0.005(2)
C43 0.103(4) 0.057(3) 0.084(4) 0.018(3) 0.043(3) 0.009(3)
C44 0.083(3) 0.043(2) 0.120(5) -0.006(3) 0.057(3) -0.005(2)
C45 0.066(3) 0.063(3) 0.095(4) -0.020(3) 0.028(3) -0.011(2)
C46 0.063(3) 0.054(3) 0.063(3) -0.002(2) 0.014(2) -0.001(2)
C51 0.044(2) 0.057(2) 0.039(2) 0.0032(17) 0.0104(18) 0.0074(18)
C52 0.046(2) 0.061(3) 0.047(2) 0.007(2) 0.0114(19) 0.0089(19)
C53 0.051(2) 0.066(3) 0.043(2) 0.001(2) 0.0136(19) -0.001(2)
C54 0.066(3) 0.063(3) 0.046(3) -0.006(2) 0.027(2) -0.001(2)
C55 0.061(3) 0.062(3) 0.043(2) 0.005(2) 0.024(2) 0.015(2)
C56 0.047(2) 0.069(3) 0.040(2) 0.003(2) 0.0133(19) 0.007(2)
C61 0.051(2) 0.064(3) 0.060(3) 0.009(2) 0.017(2) 0.007(2)
C62 0.087(3) 0.086(3) 0.061(3) 0.012(3) 0.024(3) 0.001(3)
C63 0.125(5) 0.121(5) 0.079(4) 0.035(4) 0.044(3) -0.002(4)
C64 0.114(5) 0.097(5) 0.142(6) 0.049(4) 0.052(5) -0.004(4)
C65 0.101(4) 0.072(4) 0.130(6) 0.018(4) 0.046(4) -0.001(3)
C66 0.079(3) 0.066(3) 0.088(4) 0.007(3) 0.030(3) 0.004(2)
C71 0.050(2) 0.061(3) 0.049(2) 0.0052(19) 0.0127(19) 0.006(2)
C72 0.063(3) 0.060(3) 0.089(3) -0.005(2) 0.034(3) 0.002(2)
C73 0.082(4) 0.069(3) 0.110(4) 0.002(3) 0.051(3) -0.004(3)
C74 0.074(4) 0.102(4) 0.140(5) 0.028(4) 0.065(4) 0.019(3)
C75 0.089(4) 0.106(4) 0.140(5) 0.048(4) 0.067(4) 0.051(3)
C76 0.074(3) 0.079(3) 0.103(4) 0.037(3) 0.046(3) 0.029(3)
Cl1 0.1026(10) 0.1130(11) 0.1002(10) -0.0253(8) 0.0633(8) -0.0084(8)
Cl2 0.1394(13) 0.0912(10) 0.0951(11) 0.0437(8) 0.0370(9) -0.0041(9)
Cl3 0.0742(8) 0.0997(9) 0.0522(7) -0.0054(6) 0.0003(6) -0.0093(6)
Cl4 0.0905(9) 0.0910(8) 0.0671(8) 0.0049(6) 0.0282(6) 0.0417(7)
F1 0.0996(19) 0.0508(14) 0.0884(19) 0.0103(12) 0.0460(15) 0.0082(12)
F2 0.115(2) 0.091(2) 0.130(3) -0.0086(17) 0.075(2) 0.0273(17)
F3 0.135(3) 0.144(3) 0.144(3) 0.018(2) 0.111(3) 0.001(2)
F4 0.139(3) 0.085(2) 0.129(3) 0.0370(18) 0.074(2) -0.0117(18)
F5 0.0902(18) 0.0534(14) 0.0908(19) 0.0089(12) 0.0324(14) 0.0078(13)
F6 0.0715(16) 0.0596(14) 0.0681(16) -0.0017(12) 0.0272(12) 0.0040(11)
F7 0.143(3) 0.124(2) 0.076(2) 0.0104(17) 0.0641(19) -0.025(2)
F8 0.0914(18) 0.0603(15) 0.0813(18) 0.0186(13) 0.0340(14) 0.0097(13)
F9 0.0589(14) 0.0796(16) 0.0629(16) 0.0037(12) 0.0021(11) 0.0176(12)
F10 0.0908(18) 0.0773(16) 0.0712(17) -0.0225(14) 0.0315(14) 0.0021(13)
F11 0.0575(15) 0.0899(17) 0.0562(15) -0.0066(13) -0.0003(12) 0.0218(12)
B1 0.084(5) 0.096(5) 0.066(4) -0.004(3) 0.018(3) -0.012(4)
F12 0.184(4) 0.106(3) 0.231(5) -0.045(3) -0.007(4) -0.001(3)
F13 0.140(3) 0.212(4) 0.198(4) 0.092(4) 0.070(3) -0.027(3)
F14 0.096(2) 0.182(3) 0.085(2) -0.024(2) 0.0203(18) 0.005(2)
F15 0.126(3) 0.211(4) 0.087(3) 0.002(3) -0.003(2) -0.004(3)

loop_
_atom_type_symbol
_atom_type_description
_atom_type_scat_dispersion_real
_atom_type_scat_dispersion_imag
_atom_type_scat_source
C C 0.0033 0.0016 'International Tables Vol C Tables 4.2.6.8 and 6.1.1.4'
H H 0.0000 0.0000 'International Tables Vol C Tables 4.2.6.8 and 6.1.1.4'
B B 0.0013 0.0007 'International Tables Vol C Tables 4.2.6.8 and 6.1.1.4'
N N 0.0061 0.0033 'International Tables Vol C Tables 4.2.6.8 and 6.1.1.4'
F F 0.0171 0.0103 'International Tables Vol C Tables 4.2.6.8 and 6.1.1.4'
Cl Cl 0.1484 0.1585 'International Tables Vol C Tables 4.2.6.8 and 6.1.1.4'
As As 0.0499 2.0058 'International Tables Vol C Tables 4.2.6.8 and 6.1.1.4'
Pd Pd -0.9988 1.0072 'International Tables Vol C Tables 4.2.6.8 and 6.1.1.4'

loop_
_geom_angle_atom_site_label_1
_geom_angle_atom_site_label_2
_geom_angle_atom_site_label_3
_geom_angle
C11 Pd1 N1 175.24(14)
C11 Pd1 As1 89.58(10)
N1 Pd1 As1 94.03(9)
C11 Pd1 As2 88.72(10)
N1 Pd1 As2 87.35(9)
As1 Pd1 As2 173.607(18)
C1 N1 Pd1 169.8(4)
C41 As1 C31 102.74(15)
C41 As1 C21 104.97(15)
C31 As1 C21 106.41(16)
C41 As1 Pd1 110.07(11)
C31 As1 Pd1 116.70(12)
C21 As1 Pd1 114.69(11)
C71 As2 C61 110.02(16)
C71 As2 C51 102.44(16)
C61 As2 C51 105.45(17)
C71 As2 Pd1 117.89(12)
C61 As2 Pd1 106.72(12)
C51 As2 Pd1 113.70(10)
N1 C1 C2 178.8(6)
C16 C11 C12 115.7(4)
C16 C11 Pd1 123.9(3)
C12 C11 Pd1 120.4(3)
F1 C12 C13 117.3(4)
F1 C12 C11 119.5(3)
C13 C12 C11 123.2(4)
F2 C13 C14 119.7(4)
F2 C13 C12 121.2(4)
C14 C13 C12 119.1(4)
F3 C14 C13 120.1(5)
F3 C14 C15 120.0(4)
C13 C14 C15 119.9(4)
F4 C15 C14 119.9(4)
F4 C15 C16 120.4(4)
C14 C15 C16 119.7(4)
F5 C16 C11 119.6(4)
F5 C16 C15 118.1(4)
C11 C16 C15 122.4(4)
C26 C21 C22 115.9(4)
C26 C21 As1 123.5(3)
C22 C21 As1 119.8(3)
F6 C22 C23 117.6(4)
F6 C22 C21 118.7(3)
C23 C22 C21 123.6(4)
C22 C23 C24 117.0(4)
C22 C23 Cl1 121.5(4)
C24 C23 Cl1 121.4(3)
F7 C24 C25 119.2(4)
F7 C24 C23 118.3(5)
C25 C24 C23 122.6(4)
C24 C25 C26 117.8(4)
C24 C25 Cl2 120.8(4)
C26 C25 Cl2 121.4(4)
F8 C26 C21 119.2(4)
F8 C26 C25 117.7(4)
C21 C26 C25 123.1(4)
C36 C31 C32 120.1(4)
C36 C31 As1 120.9(3)
C32 C31 As1 118.7(3)
C31 C32 C33 119.7(4)
C34 C33 C32 119.8(5)
C33 C34 C35 120.7(5)
C34 C35 C36 119.9(5)
C31 C36 C35 119.8(5)
C42 C41 C46 120.2(4)
C42 C41 As1 118.3(3)
C46 C41 As1 121.3(3)
C41 C42 C43 119.7(4)
C44 C43 C42 120.0(4)
C43 C44 C45 120.6(4)
C44 C45 C46 120.6(4)
C45 C46 C41 118.9(4)
C52 C51 C56 116.1(3)
C52 C51 As2 121.0(3)
C56 C51 As2 122.8(3)
F9 C52 C53 117.7(3)
F9 C52 C51 119.3(3)
C53 C52 C51 123.0(3)
C54 C53 C52 118.0(4)
C54 C53 Cl3 119.8(3)
C52 C53 Cl3 122.1(3)
F10 C54 C53 119.4(4)
F10 C54 C55 118.6(4)
C53 C54 C55 122.0(4)
C56 C55 C54 117.0(3)
C56 C55 Cl4 122.6(3)
C54 C55 Cl4 120.3(3)
F11 C56 C55 116.9(3)
F11 C56 C51 119.3(3)
C55 C56 C51 123.8(4)
C62 C61 C66 120.2(4)
C62 C61 As2 122.4(3)
C66 C61 As2 116.7(3)
C61 C62 C63 118.6(5)
C64 C63 C62 121.4(6)
C63 C64 C65 119.3(5)
C66 C65 C64 120.0(6)
C65 C66 C61 120.5(5)
C72 C71 C76 120.3(4)
C72 C71 As2 118.0(3)
C76 C71 As2 121.2(3)
C73 C72 C71 120.6(4)
C72 C73 C74 119.9(5)
C75 C74 C73 119.8(5)
C74 C75 C76 120.9(5)
C71 C76 C75 118.4(5)
F13 B1 F12 111.7(6)
F13 B1 F15 109.0(5)
F12 B1 F15 108.0(6)
F13 B1 F14 110.7(6)
F12 B1 F14 107.4(5)
F15 B1 F14 110.0(5)

loop_
_geom_bond_atom_site_label_1
_geom_bond_atom_site_label_2
_geom_bond_distance
Pd1 C11 2.001(4)
Pd1 N1 2.063(4)
Pd1 As1 2.4129(6)
Pd1 As2 2.4167(6)
N1 C1 1.130(5)
As1 C41 1.938(4)
As1 C31 1.943(4)
As1 C21 1.952(4)
As2 C71 1.931(4)
As2 C61 1.938(4)
As2 C51 1.940(4)
C1 C2 1.455(6)
C11 C16 1.371(5)
C11 C12 1.380(5)
C12 F1 1.353(4)
C12 C13 1.372(6)
C13 F2 1.345(5)
C13 C14 1.359(6)
C14 F3 1.334(5)
C14 C15 1.368(6)
C15 F4 1.346(5)
C15 C16 1.378(6)
C16 F5 1.358(4)
C21 C26 1.380(5)
C21 C22 1.389(5)
C22 F6 1.342(4)
C22 C23 1.376(6)
C23 C24 1.380(6)
C23 Cl1 1.714(4)
C24 F7 1.344(5)
C24 C25 1.367(6)
C25 C26 1.383(6)
C25 Cl2 1.717(4)
C26 F8 1.341(4)
C31 C36 1.369(6)
C31 C32 1.376(5)
C32 C33 1.388(6)
C33 C34 1.361(7)
C34 C35 1.366(7)
C35 C36 1.383(6)
C41 C42 1.377(5)
C41 C46 1.379(5)
C42 C43 1.379(6)
C43 C44 1.356(6)
C44 C45 1.361(6)
C45 C46 1.379(6)
C51 C52 1.375(5)
C51 C56 1.383(5)
C52 F9 1.345(4)
C52 C53 1.374(5)
C53 C54 1.370(5)
C53 Cl3 1.715(4)
C54 F10 1.343(4)
C54 C55 1.386(5)
C55 C56 1.367(5)
C55 Cl4 1.715(4)
C56 F11 1.350(4)
C61 C62 1.371(6)
C61 C66 1.387(6)
C62 C63 1.382(7)
C63 C64 1.373(8)
C64 C65 1.379(8)
C65 C66 1.361(7)
C71 C72 1.366(5)
C71 C76 1.381(5)
C72 C73 1.363(6)
C73 C74 1.373(6)
C74 C75 1.364(7)
C75 C76 1.384(6)
B1 F13 1.301(7)
B1 F12 1.311(7)
B1 F15 1.368(7)
B1 F14 1.372(7)
